data_4307132
loop_
_publ_author_name
'Hirotaka Nagao'
'Keiji Enomoto'
'Yuuki Wakabayashi'
'Gen Komiya'
'Toshiyuki Hirano'
'Takao Oi'

_publ_section_title
;
Synthesis of Nitrosylruthenium Complexes Containing
2,2':6',2''-Terpyridine by Reactions of Alkoxo Complexes with
Acids
;
_journal_name_full 'Inorganic Chemistry'
_journal_page_first 1431
_journal_page_last 1439
_journal_paper_doi 10.1021/ic061644w
_journal_volume 46
_journal_year 2007
_chemical_formula_moiety 'C16 H11 Cl2 F3 N4 O4 S Ru '
_chemical_formula_sum 'C16 H11 Cl2 F3 N4 O4 Ru S'
_chemical_formula_weight 584.32
_space_group_IT_number 19
_symmetry_cell_setting orthorhombic
_symmetry_Int_Tables_number 19
_symmetry_space_group_name_Hall 'P 2ac 2ab'
_symmetry_space_group_name_H-M 'P 21 21 21'
_cell_angle_alpha 90
_cell_angle_beta 90
_cell_angle_gamma 90
_cell_formula_units_Z 4
_cell_length_a 8.0868(5)
_cell_length_b 9.2038(5)
_cell_length_c 27.511(2)
_cell_measurement_reflns_used 3717
_cell_measurement_temperature 298.1
_cell_measurement_theta_max 27.5
_cell_measurement_theta_min 3.7
_cell_volume 2047.6(2)
_diffrn_detector_area_resol_mean 7.31
_diffrn_measured_fraction_theta_full 0.9798
_diffrn_measured_fraction_theta_max 0.9798
_diffrn_measurement_device_type 'Rigaku Mercury'
_diffrn_measurement_method \w
_diffrn_radiation_type 'Mo K\a'
_diffrn_radiation_wavelength 0.7107
_diffrn_reflns_av_R_equivalents 0.033
_diffrn_reflns_limit_h_max 10
_diffrn_reflns_limit_h_min -10
_diffrn_reflns_limit_k_max 11
_diffrn_reflns_limit_k_min -11
_diffrn_reflns_limit_l_max 35
_diffrn_reflns_limit_l_min -35
_diffrn_reflns_number 21505
_diffrn_reflns_theta_full 27.48
_diffrn_reflns_theta_max 27.48
_exptl_absorpt_coefficient_mu 1.188
_exptl_absorpt_correction_T_max 0.909
_exptl_absorpt_correction_T_min 0.846
_exptl_absorpt_correction_type multi-scan
_exptl_absorpt_process_details 'Jacobson, R. (1998) Private communication'
_exptl_crystal_colour yellow
_exptl_crystal_density_diffrn 1.895
_exptl_crystal_density_method 'not measured'
_exptl_crystal_description block
_exptl_crystal_F_000 1152.00
_exptl_crystal_size_max 0.18
_exptl_crystal_size_mid 0.10
_exptl_crystal_size_min 0.08
_refine_diff_density_max 1.42
_refine_diff_density_min -1.38
_refine_ls_extinction_method none
_refine_ls_goodness_of_fit_ref 1.012
_refine_ls_hydrogen_treatment refall
_refine_ls_number_parameters 291
_refine_ls_number_reflns 4609
_refine_ls_R_factor_gt 0.0430
_refine_ls_shift/su_max 0.0000
_refine_ls_structure_factor_coef Fsqd
_refine_ls_weighting_details 'w = 1/[0.0010Fo^2^ + 1.0000\s(Fo^2^)]/(4Fo^2^)'
_refine_ls_weighting_scheme calc
_refine_ls_wR_factor_ref 0.1160
_reflns_number_gt 4046
_reflns_number_total 4609
_reflns_threshold_expression F^2^>2.0\s(F^2^)
_cod_data_source_file ic061644wsi20060830_091158_3.cif
_cod_data_source_block '__trans(NO,_Cl),_cis(Cl,_Cl)-[RuCl2(NO)(terpy)]CF3SO3'
_cod_original_formula_sum 'C16 H11 Cl2 F3 N4 O4 S Ru '
_cod_database_code 4307132

loop_
_symmetry_equiv_pos_site_id
_symmetry_equiv_pos_as_xyz
1 +X,+Y,+Z
2 1/2+X,1/2-Y,-Z
3 -X,1/2+Y,1/2-Z
4 1/2-X,-Y,1/2+Z

loop_
_atom_site_label
_atom_site_type_symbol
_atom_site_fract_x
_atom_site_fract_y
_atom_site_fract_z
_atom_site_U_iso_or_equiv
_atom_site_adp_type
_atom_site_occupancy
_atom_site_symmetry_multiplicity
_atom_site_calc_flag
_atom_site_refinement_flags
_atom_site_disorder_assembly
_atom_site_disorder_group
Ru1 Ru 0.59965(5) 0.13911(4) 0.911110(10) 0.03634(10) Uani 1.00 1 d . . .
Cl1 Cl 0.4972(2) -0.0849(2) 0.88432(5) 0.0465(3) Uani 1.00 1 d . . .
Cl2 Cl 0.3448(2) 0.1788(2) 0.95267(5) 0.0584(4) Uani 1.00 1 d . . .
S1 S 0.9860(3) 0.5085(3) 0.84180(8) 0.0819(7) Uani 1.00 1 d . . .
F1 F 0.6802(7) 0.5544(7) 0.8503(2) 0.106(2) Uani 1.00 1 d . . .
F2 F 0.8208(8) 0.7313(6) 0.8190(2) 0.114(2) Uani 1.00 1 d . . .
F3 F 0.8514(12) 0.6771(7) 0.8951(2) 0.150(3) Uani 1.00 1 d . . .
O1 O 0.7060(6) 0.4178(5) 0.9467(2) 0.0589(13) Uani 1.00 1 d . . .
O2 O 0.9838(7) 0.4029(6) 0.8781(2) 0.076(2) Uani 1.00 1 d . . .
O3 O 1.1289(6) 0.5964(7) 0.8377(2) 0.085(2) Uani 1.00 1 d . . .
O4 O 0.9479(10) 0.4415(7) 0.7949(2) 0.103(2) Uani 1.00 1 d . . .
N1 N 0.6688(6) 0.3065(5) 0.9320(2) 0.0425(12) Uani 1.00 1 d . . .
N2 N 0.7289(6) 0.0237(5) 0.9643(2) 0.0417(12) Uani 1.00 1 d . . .
N3 N 0.8035(5) 0.0872(5) 0.8739(2) 0.0381(11) Uani 1.00 1 d . . .
N4 N 0.5359(5) 0.2197(5) 0.8426(2) 0.0390(11) Uani 1.00 1 d . . .
C1 C 0.8820(8) -0.0199(6) 0.9483(2) 0.045(1) Uani 1.00 1 d . . .
C2 C 0.9849(9) -0.0997(7) 0.9788(3) 0.063(2) Uani 1.00 1 d . . .
C3 C 0.9297(10) -0.1331(8) 1.0257(3) 0.071(2) Uani 1.00 1 d . . .
C4 C 0.7805(10) -0.0872(8) 1.0406(3) 0.065(2) Uani 1.00 1 d . . .
C5 C 0.6801(9) -0.0079(7) 1.0098(2) 0.053(2) Uani 1.00 1 d . . .
C6 C 0.9244(7) 0.0164(6) 0.8977(2) 0.043(1) Uani 1.00 1 d . . .
C7 C 1.0642(7) -0.0195(7) 0.8729(3) 0.056(2) Uani 1.00 1 d . . .
C8 C 1.0754(8) 0.0174(8) 0.8240(3) 0.063(2) Uani 1.00 1 d . . .
C9 C 0.9471(7) 0.0872(7) 0.8003(2) 0.052(2) Uani 1.00 1 d . . .
C10 C 0.8068(6) 0.1221(6) 0.8267(2) 0.0391(13) Uani 1.00 1 d . . .
C11 C 0.6567(7) 0.1962(6) 0.8088(2) 0.0413(13) Uani 1.00 1 d . . .
C12 C 0.6344(8) 0.2355(7) 0.7611(2) 0.055(2) Uani 1.00 1 d . . .
C13 C 0.4853(10) 0.3037(8) 0.7483(2) 0.067(2) Uani 1.00 1 d . . .
C14 C 0.3688(9) 0.3260(8) 0.7817(2) 0.062(2) Uani 1.00 1 d . . .
C15 C 0.3937(9) 0.2843(7) 0.8296(2) 0.055(2) Uani 1.00 1 d . . .
C16 C 0.830(1) 0.6155(12) 0.8494(4) 0.101(3) Uani 1.00 1 d . . .
H1 H 1.0907 -0.1302 0.9678 0.076 Uiso 1.00 1 c R . .
H2 H 0.9973 -0.1891 1.0468 0.085 Uiso 1.00 1 c R . .
H3 H 0.7441 -0.1095 1.0726 0.078 Uiso 1.00 1 c R . .
H4 H 0.5754 0.0255 1.0208 0.064 Uiso 1.00 1 c R . .
H5 H 1.1522 -0.0687 0.8888 0.067 Uiso 1.00 1 c R . .
H6 H 1.1727 -0.0067 0.8064 0.076 Uiso 1.00 1 c R . .
H7 H 0.9555 0.1116 0.7668 0.063 Uiso 1.00 1 c R . .
H8 H 0.7183 0.2183 0.7377 0.067 Uiso 1.00 1 c R . .
H9 H 0.4660 0.3317 0.7155 0.080 Uiso 1.00 1 c R . .
H10 H 0.2684 0.3723 0.7727 0.075 Uiso 1.00 1 c R . .
H11 H 0.3105 0.3016 0.8533 0.066 Uiso 1.00 1 c R . .

loop_
_atom_site_aniso_label
_atom_site_aniso_U_11
_atom_site_aniso_U_22
_atom_site_aniso_U_33
_atom_site_aniso_U_12
_atom_site_aniso_U_13
_atom_site_aniso_U_23
Ru1 0.0369(2) 0.0421(2) 0.0299(2) 0.0037(2) 0.0017(2) 0.0017(2)
Cl1 0.0449(7) 0.0475(7) 0.0470(7) -0.0013(6) -0.0014(6) 0.0005(6)
Cl2 0.0500(8) 0.0756(10) 0.0495(8) 0.0113(7) 0.0169(6) -0.0003(7)
S1 0.0807(13) 0.094(2) 0.0709(12) -0.0168(12) 0.0026(10) 0.0259(11)
F1 0.089(3) 0.118(4) 0.112(4) -0.037(3) -0.017(3) 0.019(3)
F2 0.130(4) 0.095(4) 0.118(4) -0.021(4) -0.027(4) 0.050(3)
F3 0.255(9) 0.106(4) 0.089(4) -0.063(5) 0.011(5) -0.025(3)
O1 0.079(3) 0.050(2) 0.047(2) -0.002(2) 0.000(2) -0.007(2)
O2 0.083(3) 0.066(3) 0.078(3) 0.016(3) 0.012(3) 0.020(3)
O3 0.051(3) 0.093(4) 0.111(4) -0.016(3) 0.014(3) 0.007(3)
O4 0.169(7) 0.092(4) 0.048(3) -0.030(4) 0.020(4) -0.014(3)
N1 0.044(2) 0.052(3) 0.031(2) 0.006(2) 0.004(2) 0.001(2)
N2 0.047(3) 0.041(2) 0.037(2) -0.001(2) -0.009(2) 0.005(2)
N3 0.032(2) 0.042(2) 0.041(2) 0.003(2) 0.005(2) -0.004(2)
N4 0.042(2) 0.042(2) 0.033(2) 0.003(2) -0.001(2) 0.006(2)
C1 0.051(3) 0.037(3) 0.049(3) 0.003(2) -0.016(3) -0.006(2)
C2 0.064(4) 0.052(4) 0.073(4) 0.009(3) -0.025(4) 0.002(3)
C3 0.091(6) 0.058(4) 0.063(4) 0.000(4) -0.035(4) 0.018(3)
C4 0.081(5) 0.062(4) 0.053(4) -0.015(4) -0.017(4) 0.020(3)
C5 0.064(4) 0.055(3) 0.040(3) -0.012(3) -0.009(3) 0.009(3)
C6 0.034(3) 0.042(3) 0.053(3) 0.004(2) -0.005(2) -0.003(2)
C7 0.039(3) 0.059(4) 0.070(4) 0.005(3) 0.001(3) -0.007(3)
C8 0.047(4) 0.064(4) 0.078(5) 0.003(3) 0.023(3) -0.014(3)
C9 0.049(3) 0.059(3) 0.048(3) -0.002(3) 0.014(3) -0.006(3)
C10 0.039(3) 0.039(3) 0.039(2) 0.000(2) 0.006(2) -0.001(2)
C11 0.050(3) 0.044(3) 0.030(2) -0.005(2) 0.003(2) 0.000(2)
C12 0.058(4) 0.070(4) 0.039(3) -0.007(3) 0.005(3) 0.005(3)
C13 0.080(5) 0.080(5) 0.040(3) 0.006(4) -0.004(3) 0.017(3)
C14 0.061(4) 0.074(4) 0.051(3) 0.015(3) -0.013(3) 0.019(3)
C15 0.057(4) 0.062(4) 0.045(3) 0.012(3) -0.007(3) 0.010(3)
C16 0.113(7) 0.098(7) 0.092(6) -0.056(6) -0.023(6) 0.023(5)

loop_
_atom_type_symbol
_atom_type_description
_atom_type_scat_dispersion_real
_atom_type_scat_dispersion_imag
_atom_type_scat_source
C C 0.003 0.002
;
International Tables for Crystallography
(1992, Vol. C, Tables 4.2.6.8 and 6.1.1.4)
;
H H 0.000 0.000
;
International Tables for Crystallography
(1992, Vol. C, Table 6.1.1.4)
;
Cl Cl 0.148 0.159
;
International Tables for Crystallography
(1992, Vol. C, Tables 4.2.6.8 and 6.1.1.4)
;
F F 0.017 0.010
;
International Tables for Crystallography
(1992, Vol. C, Tables 4.2.6.8 and 6.1.1.4)
;
N N 0.006 0.003
;
International Tables for Crystallography
(1992, Vol. C, Tables 4.2.6.8 and 6.1.1.4)
;
O O 0.011 0.006
;
International Tables for Crystallography
(1992, Vol. C, Tables 4.2.6.8 and 6.1.1.4)
;
Ru Ru -1.259 0.836
;
International Tables for Crystallography
(1992, Vol. C, Tables 4.2.6.8 and 6.1.1.4)
;
S S 0.125 0.123
;
International Tables for Crystallography
(1992, Vol. C, Tables 4.2.6.8 and 6.1.1.4)
;

loop_
_geom_angle_atom_site_label_1
_geom_angle_atom_site_label_2
_geom_angle_atom_site_label_3
_geom_angle
_geom_angle_publ_flag
Cl(2) Ru(1) Cl(1) 88.84(6) no
N(1) Ru(1) Cl(1) 177.9(2) no
N(2) Ru(1) Cl(1) 87.1(1) no
N(3) Ru(1) Cl(1) 85.4(1) no
N(4) Ru(1) Cl(1) 86.6(1) no
N(1) Ru(1) Cl(2) 89.1(2) no
N(2) Ru(1) Cl(2) 100.0(1) no
N(3) Ru(1) Cl(2) 174.3(1) no
N(4) Ru(1) Cl(2) 99.5(1) no
Ru(1) N(1) O(1) 176.3(4) yes
N(2) Ru(1) N(1) 93.3(2) no
N(3) Ru(1) N(1) 96.7(2) no
N(4) Ru(1) N(1) 93.6(2) no
N(3) Ru(1) N(2) 79.9(2) yes
N(4) Ru(1) N(2) 159.4(2) yes
Ru(1) N(2) C(1) 112.1(3) no
Ru(1) N(2) C(5) 128.0(4) no
N(4) Ru(1) N(3) 80.0(2) yes
Ru(1) N(3) C(6) 117.8(3) no
Ru(1) N(3) C(10) 117.1(3) no
Ru(1) N(4) C(11) 112.4(3) no
Ru(1) N(4) C(15) 127.5(4) no
O(3) S(1) O(2) 117.8(4) no
O(4) S(1) O(2) 109.6(4) no
C(16) S(1) O(2) 108.8(4) no
O(4) S(1) O(3) 110.1(4) no
C(16) S(1) O(3) 107.5(5) no
C(16) S(1) O(4) 101.9(5) no
S(1) C(16) F(1) 117.1(8) no
S(1) C(16) F(2) 116.1(7) no
S(1) C(16) F(3) 105.4(7) no
F(1) C(16) F(2) 107.1(8) no
F(1) C(16) F(3) 105.7(8) no
F(2) C(16) F(3) 104.1(8) no
C(5) N(2) C(1) 119.9(5) no
N(2) C(1) C(6) 116.5(5) no
N(2) C(1) C(2) 120.1(5) no
N(2) C(5) C(4) 120.8(6) no
N(3) C(6) C(1) 113.6(5) no
C(10) N(3) C(6) 125.1(4) no
N(3) C(6) C(7) 118.5(5) no
N(3) C(10) C(11) 114.7(4) no
N(3) C(10) C(9) 118.0(5) no
N(4) C(11) C(10) 115.8(4) no
C(15) N(4) C(11) 120.1(5) no
N(4) C(11) C(12) 121.0(5) no
N(4) C(15) C(14) 120.0(6) no
C(6) C(1) C(2) 123.4(6) no
C(1) C(2) C(3) 118.7(7) no
C(1) C(6) C(7) 127.7(5) no
C(2) C(3) C(4) 120.0(7) no
C(3) C(4) C(5) 120.5(6) no
C(6) C(7) C(8) 118.6(6) no
C(7) C(8) C(9) 121.4(6) no
C(8) C(9) C(10) 118.3(6) no
C(9) C(10) C(11) 127.3(5) no
C(10) C(11) C(12) 123.2(5) no
C(11) C(12) C(13) 118.1(6) no
C(12) C(13) C(14) 120.1(6) no
C(13) C(14) C(15) 120.7(7) no
N(2) C(5) H(4) 119.2575 no
N(4) C(15) H(11) 119.8991 no
C(1) C(2) H(1) 120.2530 no
H(1) C(2) C(3) 121.0236 no
C(2) C(3) H(2) 119.9641 no
C(3) C(4) H(3) 119.5977 no
H(2) C(3) C(4) 120.0666 no
C(4) C(5) H(4) 119.9164 no
H(3) C(4) C(5) 119.9480 no
C(6) C(7) H(5) 120.4607 no
H(5) C(7) C(8) 120.8944 no
C(7) C(8) H(6) 119.3630 no
C(8) C(9) H(7) 120.8938 no
H(6) C(8) C(9) 119.2216 no
H(7) C(9) C(10) 120.8341 no
C(11) C(12) H(8) 120.7882 no
H(8) C(12) C(13) 121.0735 no
C(12) C(13) H(9) 120.0704 no
C(13) C(14) H(10) 119.5303 no
H(9) C(13) C(14) 119.7970 no
C(14) C(15) H(11) 120.1047 no
H(10) C(14) C(15) 119.7754 no

loop_
_geom_bond_atom_site_label_1
_geom_bond_atom_site_label_2
_geom_bond_distance
_geom_bond_publ_flag
Ru(1) Cl(1) 2.341(2) yes
Ru(1) Cl(2) 2.385(2) yes
Ru(1) N(1) 1.737(5) yes
Ru(1) N(2) 2.088(4) yes
Ru(1) N(3) 1.999(4) yes
Ru(1) N(4) 2.090(4) yes
S(1) O(2) 1.393(6) no
S(1) O(3) 1.415(6) no
S(1) O(4) 1.463(6) no
S(1) C(16) 1.62(1) no
F(1) C(16) 1.33(1) no
F(2) C(16) 1.36(1) no
F(3) C(16) 1.39(1) no
O(1) N(1) 1.142(7) yes
N(2) C(1) 1.374(8) no
N(2) C(5) 1.345(7) no
N(3) C(6) 1.345(7) no
N(3) C(10) 1.339(6) no
N(4) C(11) 1.366(7) no
N(4) C(15) 1.342(8) no
C(1) C(2) 1.391(9) no
C(1) C(6) 1.472(8) no
C(2) C(3) 1.40(1) no
C(3) C(4) 1.34(1) no
C(4) C(5) 1.38(1) no
C(6) C(7) 1.361(8) no
C(7) C(8) 1.39(1) no
C(8) C(9) 1.384(9) no
C(9) C(10) 1.386(8) no
C(10) C(11) 1.476(7) no
C(11) C(12) 1.373(8) no
C(12) C(13) 1.40(1) no
C(13) C(14) 1.33(1) no
C(14) C(15) 1.388(9) no
C(2) H(1) 0.9500 no
C(3) H(2) 0.9501 no
C(4) H(3) 0.9501 no
C(5) H(4) 0.9501 no
C(7) H(5) 0.9500 no
C(8) H(6) 0.9500 no
C(9) H(7) 0.9501 no
C(12) H(8) 0.9501 no
C(13) H(9) 0.9501 no
C(14) H(10) 0.9500 no
C(15) H(11) 0.9499 no

loop_
_geom_torsion_atom_site_label_1
_geom_torsion_atom_site_label_2
_geom_torsion_atom_site_label_3
_geom_torsion_atom_site_label_4
_geom_torsion
_geom_torsion_publ_flag
Cl(1) Ru(1) N(2) C(1) 88.7(3) no
Cl(1) Ru(1) N(2) C(5) -92.2(5) no
Cl(2) Ru(1) N(2) C(1) 177.0(3) no
Cl(2) Ru(1) N(2) C(5) -3.8(5) no
N(1) Ru(1) N(2) C(1) -93.3(3) no
N(1) Ru(1) N(2) C(5) 85.8(5) no
N(3) Ru(1) N(2) C(1) 2.9(3) no
N(3) Ru(1) N(2) C(5) -178.0(5) no
N(4) Ru(1) N(2) C(1) 16.1(6) no
N(4) Ru(1) N(2) C(5) -164.7(4) no
Cl(1) Ru(1) N(3) C(6) -91.4(4) no
Cl(1) Ru(1) N(3) C(10) 86.7(4) no
N(1) Ru(1) N(3) C(6) 88.7(4) no
N(1) Ru(1) N(3) C(10) -93.2(4) no
N(2) Ru(1) N(3) C(6) -3.5(4) no
N(2) Ru(1) N(3) C(10) 174.6(4) no
N(4) Ru(1) N(3) C(6) -178.8(4) no
N(4) Ru(1) N(3) C(10) -0.7(4) no
Cl(1) Ru(1) N(4) C(11) -85.1(3) no
Cl(1) Ru(1) N(4) C(15) 92.8(5) no
Cl(2) Ru(1) N(4) C(11) -173.4(3) no
Cl(2) Ru(1) N(4) C(15) 4.5(5) no
N(1) Ru(1) N(4) C(11) 97.0(3) no
N(1) Ru(1) N(4) C(15) -85.2(5) no
N(2) Ru(1) N(4) C(11) -12.4(6) no
N(2) Ru(1) N(4) C(15) 165.4(4) no
N(3) Ru(1) N(4) C(11) 0.8(3) no
N(3) Ru(1) N(4) C(15) 178.7(5) no
O(2) S(1) C(16) F(1) -56.5(8) no
O(2) S(1) C(16) F(2) 175.3(6) no
O(2) S(1) C(16) F(3) 60.6(7) no
O(3) S(1) C(16) F(1) 174.9(6) no
O(3) S(1) C(16) F(2) 46.7(8) no
O(3) S(1) C(16) F(3) -68.0(7) no
O(4) S(1) C(16) F(1) 59.2(8) no
O(4) S(1) C(16) F(2) -69.1(8) no
O(4) S(1) C(16) F(3) 176.3(6) no
Ru(1) N(2) C(1) C(2) -179.3(5) no
Ru(1) N(2) C(1) C(6) -2.0(6) no
C(5) N(2) C(1) C(2) 1.5(8) no
C(5) N(2) C(1) C(6) 178.8(4) no
Ru(1) N(2) C(5) C(4) 179.3(5) no
C(1) N(2) C(5) C(4) -1.6(9) no
Ru(1) N(3) C(6) C(1) 3.3(6) no
Ru(1) N(3) C(6) C(7) -179.9(4) no
C(10) N(3) C(6) C(1) -174.6(5) no
C(10) N(3) C(6) C(7) 2.2(8) no
Ru(1) N(3) C(10) C(9) 179.9(4) no
Ru(1) N(3) C(10) C(11) 0.4(6) no
C(6) N(3) C(10) C(9) -2.2(8) no
C(6) N(3) C(10) C(11) 178.3(5) no
Ru(1) N(4) C(11) C(10) -0.9(6) no
Ru(1) N(4) C(11) C(12) 177.0(5) no
C(15) N(4) C(11) C(10) -178.9(4) no
C(15) N(4) C(11) C(12) -1.1(8) no
Ru(1) N(4) C(15) C(14) -177.2(5) no
C(11) N(4) C(15) C(14) 0.5(9) no
N(2) C(1) C(2) C(3) -0.5(9) no
C(6) C(1) C(2) C(3) -177.5(6) no
N(2) C(1) C(6) N(3) -0.7(7) no
N(2) C(1) C(6) C(7) -177.1(6) no
C(2) C(1) C(6) N(3) 176.4(5) no
C(2) C(1) C(6) C(7) 0.0(9) no
C(1) C(2) C(3) C(4) -0.5(9) no
C(2) C(3) C(4) C(5) 0.4(9) no
C(3) C(4) C(5) N(2) 0(1) no
N(3) C(6) C(7) C(8) -0.5(9) no
C(1) C(6) C(7) C(8) 175.7(6) no
C(6) C(7) C(8) C(9) 0(1) no
C(7) C(8) C(9) C(10) 0(1) no
C(8) C(9) C(10) N(3) 0.5(8) no
C(8) C(9) C(10) C(11) 179.9(4) no
N(3) C(10) C(11) N(4) 0.3(6) no
N(3) C(10) C(11) C(12) -177.5(6) no
C(9) C(10) C(11) N(4) -179.1(5) no
C(9) C(10) C(11) C(12) 3.1(9) no
N(4) C(11) C(12) C(13) 1.4(9) no
C(10) C(11) C(12) C(13) 179.1(6) no
C(11) C(12) C(13) C(14) -1(1) no
C(12) C(13) C(14) C(15) 0(1) no
C(13) C(14) C(15) N(4) -0.5(8) no
